data_7217185
loop_
_publ_author_name
'Qureshi, Naseem'
'Yufit, Dimitri S.'
'Steed, Kirsty M.'
'Howard, Judith A. K.'
'Steed, Jonathan W.'

_publ_section_title
;
 Hydrogen bonding effects in anion binding calixarenes
;
_journal_issue 36
_journal_name_full CrystEngComm
_journal_page_first 8413
_journal_paper_doi 10.1039/C4CE01240B
_journal_volume 16
_journal_year 2014
_chemical_formula_moiety 'C36 H34 N2 O4, C H2 Cl2'
_chemical_formula_sum 'C37 H36 Cl2 N2 O4'
_chemical_formula_weight 643.58
_chemical_name_systematic
; 
 ? 
;
_space_group_IT_number 19
_symmetry_cell_setting orthorhombic
_symmetry_space_group_name_Hall 'P 2ac 2ab'
_symmetry_space_group_name_H-M 'P 21 21 21'
_atom_sites_solution_hydrogens geom
_atom_sites_solution_primary direct
_atom_sites_solution_secondary difmap
_audit_creation_method SHELXL-97
_cell_angle_alpha 90.00
_cell_angle_beta 90.00
_cell_angle_gamma 90.00
_cell_formula_units_Z 4
_cell_length_a 10.0646(11)
_cell_length_b 15.6235(17)
_cell_length_c 20.246(2)
_cell_measurement_temperature 120(2)
_cell_volume 3183.6(6)
_computing_cell_refinement SMART
_computing_data_collection SMART
_computing_data_reduction SAINT
_computing_molecular_graphics X-Seed
_computing_publication_material X-Seed
_computing_structure_refinement 'SHELXL-97 (Sheldrick, 1997)'
_computing_structure_solution 'SHELXS-97 (Sheldrick, 1990)'
_diffrn_ambient_temperature 120(2)
_diffrn_measured_fraction_theta_full 0.998
_diffrn_measured_fraction_theta_max 0.998
_diffrn_measurement_device_type 'SMART 1k'
_diffrn_radiation_monochromator graphite
_diffrn_radiation_source 'fine-focus sealed tube'
_diffrn_radiation_type MoK\a
_diffrn_radiation_wavelength 0.71073
_diffrn_reflns_av_R_equivalents 0.0937
_diffrn_reflns_av_sigmaI/netI 0.0754
_diffrn_reflns_limit_h_max 11
_diffrn_reflns_limit_h_min -10
_diffrn_reflns_limit_k_max 17
_diffrn_reflns_limit_k_min -17
_diffrn_reflns_limit_l_max 22
_diffrn_reflns_limit_l_min -22
_diffrn_reflns_number 21304
_diffrn_reflns_theta_full 23.29
_diffrn_reflns_theta_max 23.29
_diffrn_reflns_theta_min 2.01
_exptl_absorpt_coefficient_mu 0.248
_exptl_absorpt_correction_T_max 1.000000
_exptl_absorpt_correction_T_min 0.836786
_exptl_absorpt_correction_type multi-scan
_exptl_absorpt_process_details SADABS
_exptl_crystal_colour colourless
_exptl_crystal_density_diffrn 1.343
_exptl_crystal_density_method 'not measured'
_exptl_crystal_description block
_exptl_crystal_F_000 1352
_exptl_crystal_size_max 0.20
_exptl_crystal_size_mid 0.20
_exptl_crystal_size_min 0.10
_refine_diff_density_max 0.183
_refine_diff_density_min -0.217
_refine_diff_density_rms 0.045
_refine_ls_abs_structure_details 'Flack H D (1983), Acta Cryst. A39, 876-881'
_refine_ls_abs_structure_Flack 0.09(7)
_refine_ls_extinction_method none
_refine_ls_goodness_of_fit_ref 0.982
_refine_ls_hydrogen_treatment mixed
_refine_ls_matrix_type full
_refine_ls_number_parameters 414
_refine_ls_number_reflns 4585
_refine_ls_number_restraints 0
_refine_ls_restrained_S_all 0.982
_refine_ls_R_factor_all 0.0700
_refine_ls_R_factor_gt 0.0470
_refine_ls_shift/su_max 0.001
_refine_ls_shift/su_mean 0.000
_refine_ls_structure_factor_coef Fsqd
_refine_ls_weighting_details 'calc w=1/[\s^2^(Fo^2^)+(0.0297P)^2^+0.9149P] where P=(Fo^2^+2Fc^2^)/3'
_refine_ls_weighting_scheme calc
_refine_ls_wR_factor_gt 0.0789
_refine_ls_wR_factor_ref 0.0860
_reflns_number_gt 3616
_reflns_number_total 4585
_reflns_threshold_expression >2sigma(I)
_cod_data_source_file c4ce01240b2.cif
_cod_data_source_block ng48sad
_cod_depositor_comments
;
The following automatic conversions were performed:

'_symmetry_cell_setting' value 'Orthorhombic' changed to
'orthorhombic' according to
/usr/data/users/saulius/crontab/automatic-downloads/rss-feeds/RSC/lib/dictionaries/cif_core.dic
dictionary named 'cif_core.dic' version 2.4.2 from 2011-04-26.

Automatic conversion script
Id: cif_fix_values 2281 2013-09-26 08:29:07Z andrius 

 Adding full bibliography for 7217180--7217187.cif.
;
_cod_original_cell_volume 3183.5(6)
_cod_original_sg_symbol_H-M P2(1)2(1)2(1)
_cod_database_code 7217185

loop_
_symmetry_equiv_pos_as_xyz
'x, y, z'
'-x+1/2, -y, z+1/2'
'x+1/2, -y+1/2, -z'
'-x, y+1/2, -z+1/2'

loop_
_atom_site_label
_atom_site_type_symbol
_atom_site_fract_x
_atom_site_fract_y
_atom_site_fract_z
_atom_site_U_iso_or_equiv
_atom_site_adp_type
_atom_site_occupancy
_atom_site_symmetry_multiplicity
_atom_site_calc_flag
_atom_site_refinement_flags
Cl1 Cl 0.29631(11) 0.67079(6) 0.86204(5) 0.0347(3) Uani 1 1 d .
Cl2 Cl 0.27749(11) 0.77298(7) 0.74173(5) 0.0343(3) Uani 1 1 d .
O1 O 0.3978(2) 0.43481(15) 0.65319(12) 0.0237(6) Uani 1 1 d .
O2 O 0.1816(3) 0.42732(18) 0.73676(13) 0.0230(7) Uani 1 1 d .
O3 O -0.0438(2) 0.50232(15) 0.66725(11) 0.0182(6) Uani 1 1 d .
O4 O 0.1901(3) 0.54750(16) 0.60551(13) 0.0223(7) Uani 1 1 d .
N5 N 0.1141(4) 0.2223(2) 0.51439(17) 0.0382(10) Uani 1 1 d .
N6 N -0.2543(5) 0.4837(3) 0.4624(2) 0.0685(15) Uani 1 1 d .
C1 C 0.4697(4) 0.4984(2) 0.68566(18) 0.0206(9) Uani 1 1 d .
C2 C 0.5002(3) 0.5733(2) 0.65174(18) 0.0196(9) Uani 1 1 d .
C3 C 0.5723(4) 0.6360(3) 0.68571(19) 0.0275(10) Uani 1 1 d .
H3 H 0.5957 0.6877 0.6639 0.033 Uiso 1 1 calc R
C4 C 0.6098(4) 0.6236(3) 0.7506(2) 0.0286(10) Uani 1 1 d .
H4 H 0.6606 0.6661 0.7728 0.034 Uiso 1 1 calc R
C5 C 0.5738(4) 0.5494(3) 0.7836(2) 0.0290(11) Uani 1 1 d .
H5 H 0.5990 0.5419 0.8284 0.035 Uiso 1 1 calc R
C6 C 0.5016(4) 0.4861(2) 0.75217(19) 0.0212(9) Uani 1 1 d .
C7 C 0.4507(4) 0.4092(2) 0.79071(19) 0.0267(10) Uani 1 1 d .
H7A H 0.4295 0.3625 0.7594 0.032 Uiso 1 1 calc R
H7B H 0.5219 0.3886 0.8205 0.032 Uiso 1 1 calc R
C8 C 0.3287(4) 0.4294(2) 0.83121(18) 0.0217(10) Uani 1 1 d .
C9 C 0.2040(4) 0.4397(2) 0.80271(16) 0.0185(9) Uani 1 1 d .
C10 C 0.0925(4) 0.4604(2) 0.84077(17) 0.0180(9) Uani 1 1 d .
C11 C 0.1081(4) 0.4716(2) 0.90782(18) 0.0221(10) Uani 1 1 d .
H11 H 0.0330 0.4852 0.9343 0.027 Uiso 1 1 calc R
C12 C 0.2330(4) 0.4633(2) 0.93757(18) 0.0270(10) Uani 1 1 d .
H12 H 0.2430 0.4726 0.9837 0.032 Uiso 1 1 calc R
C13 C 0.3414(4) 0.4414(2) 0.89935(19) 0.0252(10) Uani 1 1 d .
H13 H 0.4258 0.4345 0.9196 0.030 Uiso 1 1 calc R
C14 C -0.0430(4) 0.4713(2) 0.80808(18) 0.0209(9) Uani 1 1 d .
H14A H -0.0538 0.4274 0.7732 0.025 Uiso 1 1 calc R
H14B H -0.1136 0.4622 0.8414 0.025 Uiso 1 1 calc R
C15 C -0.0586(3) 0.5597(2) 0.77782(17) 0.0162(9) Uani 1 1 d .
C16 C -0.0691(4) 0.6314(2) 0.81791(18) 0.0198(9) Uani 1 1 d .
H16 H -0.0724 0.6244 0.8645 0.024 Uiso 1 1 calc R
C17 C -0.0749(4) 0.7129(3) 0.79124(19) 0.0235(10) Uani 1 1 d .
H17 H -0.0853 0.7610 0.8194 0.028 Uiso 1 1 calc R
C18 C -0.0655(3) 0.7244(2) 0.72359(18) 0.0211(9) Uani 1 1 d .
H18 H -0.0673 0.7805 0.7057 0.025 Uiso 1 1 calc R
C19 C -0.0533(4) 0.6540(2) 0.68150(18) 0.0169(9) Uani 1 1 d .
C20 C -0.0542(3) 0.5730(2) 0.70965(17) 0.0165(9) Uani 1 1 d .
C21 C -0.0336(4) 0.6681(2) 0.60806(18) 0.0226(9) Uani 1 1 d .
H21A H -0.0939 0.7142 0.5930 0.027 Uiso 1 1 calc R
H21B H -0.0577 0.6151 0.5841 0.027 Uiso 1 1 calc R
C22 C 0.1097(4) 0.6924(2) 0.59102(17) 0.0204(9) Uani 1 1 d .
C23 C 0.1411(4) 0.7770(3) 0.57493(18) 0.0272(10) Uani 1 1 d .
H23 H 0.0729 0.8190 0.5739 0.033 Uiso 1 1 calc R
C24 C 0.2695(4) 0.8001(2) 0.56062(18) 0.0307(11) Uani 1 1 d .
H24 H 0.2894 0.8579 0.5496 0.037 Uiso 1 1 calc R
C25 C 0.3696(4) 0.7401(3) 0.56212(18) 0.0295(11) Uani 1 1 d .
H25 H 0.4578 0.7570 0.5519 0.035 Uiso 1 1 calc R
C26 C 0.3444(4) 0.6555(2) 0.57819(17) 0.0219(10) Uani 1 1 d .
C27 C 0.2123(4) 0.6327(2) 0.59251(16) 0.0187(9) Uani 1 1 d .
C28 C 0.4545(4) 0.5896(3) 0.58134(18) 0.0257(10) Uani 1 1 d .
H28A H 0.5309 0.6098 0.5547 0.031 Uiso 1 1 calc R
H28B H 0.4226 0.5353 0.5618 0.031 Uiso 1 1 calc R
C29 C 0.4785(4) 0.3678(2) 0.62495(19) 0.0245(10) Uani 1 1 d .
H29A H 0.5402 0.3446 0.6585 0.029 Uiso 1 1 calc R
H29B H 0.5314 0.3904 0.5876 0.029 Uiso 1 1 calc R
C30 C 0.3852(4) 0.2989(2) 0.60132(19) 0.0246(10) Uani 1 1 d .
H30A H 0.3271 0.2805 0.6382 0.029 Uiso 1 1 calc R
H30B H 0.4369 0.2487 0.5863 0.029 Uiso 1 1 calc R
C31 C 0.3001(4) 0.3324(2) 0.54455(18) 0.0298(10) Uani 1 1 d .
H31A H 0.2584 0.3873 0.5575 0.036 Uiso 1 1 calc R
H31B H 0.3570 0.3431 0.5055 0.036 Uiso 1 1 calc R
C32 C 0.1951(5) 0.2697(3) 0.52710(18) 0.0260(10) Uani 1 1 d .
C33 C -0.1701(4) 0.4666(2) 0.64782(19) 0.0231(9) Uani 1 1 d .
H33A H -0.2216 0.5091 0.6222 0.028 Uiso 1 1 calc R
H33B H -0.2223 0.4505 0.6874 0.028 Uiso 1 1 calc R
C34 C -0.1426(4) 0.3886(2) 0.60615(19) 0.0250(10) Uani 1 1 d .
H34A H -0.2268 0.3569 0.5998 0.030 Uiso 1 1 calc R
H34B H -0.0808 0.3507 0.6305 0.030 Uiso 1 1 calc R
C35 C -0.0837(4) 0.4080(3) 0.5392(2) 0.0339(11) Uani 1 1 d .
H35A H -0.0038 0.4442 0.5450 0.041 Uiso 1 1 calc R
H35B H -0.0553 0.3538 0.5182 0.041 Uiso 1 1 calc R
C36 C -0.1774(5) 0.4518(3) 0.4954(2) 0.0395(12) Uani 1 1 d .
C1S C 0.2677(4) 0.6696(2) 0.77609(17) 0.0265(10) Uani 1 1 d .
H1S1 H 0.3343 0.6322 0.7546 0.032 Uiso 1 1 calc R
H1S2 H 0.1786 0.6454 0.7673 0.032 Uiso 1 1 calc R
H2O H 0.241(5) 0.422(3) 0.713(2) 0.055(18) Uiso 1 1 d .
H4O H 0.117(5) 0.533(3) 0.620(3) 0.08(2) Uiso 1 1 d .

loop_
_atom_site_aniso_label
_atom_site_aniso_U_11
_atom_site_aniso_U_22
_atom_site_aniso_U_33
_atom_site_aniso_U_23
_atom_site_aniso_U_13
_atom_site_aniso_U_12
Cl1 0.0418(7) 0.0324(6) 0.0299(6) 0.0021(5) 0.0018(6) -0.0004(6)
Cl2 0.0359(6) 0.0370(6) 0.0301(6) 0.0020(5) -0.0006(5) -0.0120(5)
O1 0.0147(14) 0.0274(16) 0.0290(15) -0.0136(13) 0.0001(12) 0.0038(12)
O2 0.0173(16) 0.0331(17) 0.0187(16) -0.0047(13) 0.0033(14) 0.0025(13)
O3 0.0146(14) 0.0206(14) 0.0194(14) -0.0070(12) 0.0002(12) 0.0009(12)
O4 0.0219(18) 0.0197(15) 0.0251(16) 0.0024(12) 0.0032(14) -0.0011(13)
N5 0.039(3) 0.038(2) 0.038(2) -0.001(2) -0.011(2) -0.008(2)
N6 0.097(4) 0.049(3) 0.060(3) 0.011(2) -0.045(3) -0.020(3)
C1 0.009(2) 0.026(2) 0.027(2) -0.012(2) 0.0027(18) 0.0043(18)
C2 0.013(2) 0.025(2) 0.021(2) -0.0056(19) 0.0042(18) 0.0042(18)
C3 0.019(2) 0.034(2) 0.030(3) -0.006(2) 0.006(2) 0.002(2)
C4 0.012(2) 0.037(3) 0.036(3) -0.019(2) -0.001(2) -0.0030(19)
C5 0.014(2) 0.049(3) 0.024(2) -0.011(2) -0.0033(19) 0.010(2)
C6 0.012(2) 0.031(2) 0.021(2) -0.003(2) 0.0043(18) 0.0087(18)
C7 0.028(3) 0.026(2) 0.026(2) -0.0006(19) 0.001(2) 0.014(2)
C8 0.025(2) 0.016(2) 0.025(2) 0.0036(18) 0.0027(19) 0.0024(19)
C9 0.028(2) 0.013(2) 0.015(2) 0.0028(16) 0.000(2) -0.0036(19)
C10 0.022(2) 0.016(2) 0.016(2) 0.0026(17) 0.0027(18) 0.0011(18)
C11 0.023(2) 0.022(2) 0.022(2) 0.0026(18) 0.0077(19) 0.0009(19)
C12 0.035(3) 0.029(2) 0.017(2) 0.0020(18) -0.001(2) -0.003(2)
C13 0.021(2) 0.031(2) 0.024(2) 0.005(2) -0.007(2) 0.003(2)
C14 0.017(2) 0.025(2) 0.021(2) -0.0010(18) 0.0056(18) -0.0042(19)
C15 0.006(2) 0.023(2) 0.019(2) 0.0015(18) 0.0024(17) -0.0025(18)
C16 0.013(2) 0.032(2) 0.014(2) -0.0053(19) 0.0058(18) -0.0047(19)
C17 0.015(2) 0.024(3) 0.031(3) -0.011(2) 0.002(2) 0.002(2)
C18 0.010(2) 0.019(2) 0.035(3) 0.001(2) -0.0025(19) -0.0006(18)
C19 0.007(2) 0.023(2) 0.020(2) 0.0001(18) -0.0037(17) 0.0022(17)
C20 0.007(2) 0.023(2) 0.020(2) -0.0055(18) 0.0000(17) 0.0018(18)
C21 0.016(2) 0.023(2) 0.029(2) 0.0013(19) 0.0004(18) 0.0023(19)
C22 0.023(2) 0.028(2) 0.010(2) 0.0008(18) 0.0024(18) -0.0004(19)
C23 0.037(3) 0.024(2) 0.021(2) 0.000(2) 0.003(2) 0.002(2)
C24 0.041(3) 0.022(2) 0.029(2) 0.0078(18) 0.000(2) -0.006(2)
C25 0.024(3) 0.039(3) 0.026(2) 0.004(2) 0.002(2) -0.006(2)
C26 0.024(2) 0.030(2) 0.012(2) -0.0021(19) 0.0024(18) -0.001(2)
C27 0.027(2) 0.021(2) 0.0083(19) 0.0001(16) 0.0015(19) 0.001(2)
C28 0.021(2) 0.035(2) 0.021(2) -0.001(2) 0.0023(19) 0.004(2)
C29 0.019(2) 0.031(2) 0.023(2) -0.0110(19) 0.0030(19) 0.004(2)
C30 0.024(2) 0.028(2) 0.022(2) -0.0032(19) 0.0006(19) 0.0049(19)
C31 0.032(3) 0.030(2) 0.027(2) -0.002(2) -0.004(2) 0.001(2)
C32 0.032(3) 0.024(2) 0.022(2) -0.0016(19) -0.003(2) 0.004(2)
C33 0.014(2) 0.027(2) 0.029(2) -0.0070(19) -0.0016(19) -0.0058(18)
C34 0.024(2) 0.020(2) 0.031(2) -0.0008(19) -0.007(2) 0.0019(18)
C35 0.029(3) 0.033(3) 0.040(3) -0.013(2) -0.003(2) -0.001(2)
C36 0.061(4) 0.027(3) 0.031(3) -0.009(2) -0.006(3) -0.018(3)
C1S 0.019(2) 0.031(2) 0.030(2) -0.008(2) 0.0040(19) 0.001(2)

loop_
_atom_type_symbol
_atom_type_description
_atom_type_scat_dispersion_real
_atom_type_scat_dispersion_imag
_atom_type_scat_source
C C 0.0033 0.0016 'International Tables Vol C Tables 4.2.6.8 and 6.1.1.4'
H H 0.0000 0.0000 'International Tables Vol C Tables 4.2.6.8 and 6.1.1.4'
N N 0.0061 0.0033 'International Tables Vol C Tables 4.2.6.8 and 6.1.1.4'
O O 0.0106 0.0060 'International Tables Vol C Tables 4.2.6.8 and 6.1.1.4'
Cl Cl 0.1484 0.1585 'International Tables Vol C Tables 4.2.6.8 and 6.1.1.4'

loop_
_geom_angle_atom_site_label_1
_geom_angle_atom_site_label_2
_geom_angle_atom_site_label_3
_geom_angle
C1 O1 C29 114.3(3)
C20 O3 C33 113.9(3)
C2 C1 O1 118.8(3)
C2 C1 C6 122.7(4)
O1 C1 C6 118.4(4)
C1 C2 C3 117.4(3)
C1 C2 C28 122.5(3)
C3 C2 C28 120.1(4)
C4 C3 C2 120.7(4)
C3 C4 C5 120.3(4)
C6 C5 C4 121.0(4)
C5 C6 C1 117.7(4)
C5 C6 C7 120.4(4)
C1 C6 C7 121.7(4)
C8 C7 C6 112.8(3)
C9 C8 C13 118.5(3)
C9 C8 C7 122.2(3)
C13 C8 C7 119.3(3)
O2 C9 C8 122.5(4)
O2 C9 C10 115.9(4)
C8 C9 C10 121.5(3)
C11 C10 C9 118.7(4)
C11 C10 C14 121.0(3)
C9 C10 C14 120.3(3)
C10 C11 C12 121.0(4)
C13 C12 C11 119.4(3)
C12 C13 C8 120.9(4)
C15 C14 C10 111.6(3)
C16 C15 C20 117.4(3)
C16 C15 C14 120.4(3)
C20 C15 C14 122.0(3)
C17 C16 C15 121.2(3)
C16 C17 C18 120.1(4)
C17 C18 C19 120.5(4)
C20 C19 C18 117.8(3)
C20 C19 C21 122.4(3)
C18 C19 C21 119.7(3)
C19 C20 C15 122.8(3)
C19 C20 O3 117.8(3)
C15 C20 O3 119.3(3)
C19 C21 C22 112.4(3)
C27 C22 C23 118.1(4)
C27 C22 C21 121.9(3)
C23 C22 C21 120.0(4)
C24 C23 C22 120.8(4)
C23 C24 C25 120.3(4)
C24 C25 C26 121.5(4)
C25 C26 C27 117.6(4)
C25 C26 C28 121.7(4)
C27 C26 C28 120.7(3)
O4 C27 C22 122.2(4)
O4 C27 C26 116.0(3)
C22 C27 C26 121.8(3)
C26 C28 C2 112.0(3)
O1 C29 C30 107.0(3)
C29 C30 C31 110.1(3)
C32 C31 C30 110.7(3)
N5 C32 C31 179.1(5)
O3 C33 C34 107.7(3)
C33 C34 C35 114.3(3)
C36 C35 C34 112.6(4)
N6 C36 C35 177.1(5)
Cl2 C1S Cl1 111.8(2)

loop_
_geom_bond_atom_site_label_1
_geom_bond_atom_site_label_2
_geom_bond_distance
Cl1 C1S 1.764(4)
Cl2 C1S 1.761(4)
O1 C1 1.394(4)
O1 C29 1.443(4)
O2 C9 1.368(4)
O3 C20 1.403(4)
O3 C33 1.443(4)
O4 C27 1.376(4)
N5 C32 1.131(5)
N6 C36 1.138(5)
C1 C2 1.392(5)
C1 C6 1.398(5)
C2 C3 1.399(5)
C2 C28 1.519(5)
C3 C4 1.381(5)
C4 C5 1.386(6)
C5 C6 1.382(5)
C6 C7 1.520(5)
C7 C8 1.510(5)
C8 C9 1.390(5)
C8 C13 1.398(5)
C9 C10 1.400(5)
C10 C11 1.378(5)
C10 C14 1.525(5)
C11 C12 1.400(5)
C12 C13 1.381(5)
C14 C15 1.520(5)
C15 C16 1.387(5)
C15 C20 1.396(5)
C16 C17 1.384(5)
C17 C18 1.385(5)
C18 C19 1.396(5)
C19 C20 1.388(5)
C19 C21 1.516(5)
C21 C22 1.531(5)
C22 C27 1.392(5)
C22 C23 1.398(5)
C23 C24 1.372(5)
C24 C25 1.377(5)
C25 C26 1.384(5)
C26 C27 1.407(5)
C26 C28 1.513(5)
C29 C30 1.507(5)
C30 C31 1.526(5)
C31 C32 1.483(6)
C33 C34 1.508(5)
C34 C35 1.511(5)
C35 C36 1.464(6)
